data_1551477
loop_
_publ_author_name
'Man, Zhongwei'
'Lv, Zheng'
'Xu, Zhenzhen'
'Cui, Hongtu'
'Liao, Qing'
'Zheng, Lemin'
'Jin, Xue'
'He, Qihua'
'Fu, Hongbing'

_publ_section_title
;
 Organic nanoparticles with ultrahigh stimulated emission depletion
 efficiency for low-power STED nanoscopy.
;
_journal_issue 27
_journal_name_full Nanoscale
_journal_page_first 12990
_journal_page_last 12996
_journal_paper_doi 10.1039/c9nr02781e
_journal_volume 11
_journal_year 2019
_chemical_formula_moiety 'C48 H32 F2 N4'
_chemical_formula_sum 'C48 H32 F2 N4'
_chemical_formula_weight 702.77
_chemical_name_systematic 20180713-A2
_space_group_crystal_system monoclinic
_space_group_IT_number 5
_space_group_name_Hall 'C 2y'
_space_group_name_H-M_alt 'C 1 2 1'
_symmetry_space_group_name_Hall 'C 2y'
_symmetry_space_group_name_H-M 'C 1 2 1'
_atom_sites_solution_hydrogens geom
_atom_sites_solution_primary dual
_audit_creation_date 2018-07-13
_audit_creation_method
;
Olex2 1.2
(compiled 2017.03.02 svn.r3394 for OlexSys, GUI svn.r5324)
;
_audit_update_record
;
2018-10-25 deposited with the CCDC.    2019-06-17 downloaded from the CCDC.
;
_cell_angle_alpha 90
_cell_angle_beta 95.317(2)
_cell_angle_gamma 90
_cell_formula_units_Z 4
_cell_length_a 17.1059(4)
_cell_length_b 14.9921(4)
_cell_length_c 14.7772(4)
_cell_measurement_reflns_used 5446
_cell_measurement_temperature 296.96(10)
_cell_measurement_theta_max 73.2790
_cell_measurement_theta_min 5.7610
_cell_volume 3773.36(17)
_computing_cell_refinement 'CrysAlisPro 1.171.39.33c (Rigaku OD, 2017)'
_computing_data_collection 'CrysAlisPro 1.171.39.33c (Rigaku OD, 2017)'
_computing_data_reduction 'CrysAlisPro 1.171.39.33c (Rigaku OD, 2017)'
_computing_molecular_graphics 'Olex2 (Dolomanov et al., 2009)'
_computing_publication_material 'Olex2 (Dolomanov et al., 2009)'
_computing_structure_refinement 'ShelXL (Sheldrick, 2015)'
_computing_structure_solution 'ShelXT (Sheldrick, 2015)'
_diffrn_ambient_environment air
_diffrn_ambient_temperature 296.96(10)
_diffrn_detector 'CCD plate'
_diffrn_measured_fraction_theta_full 0.997
_diffrn_measured_fraction_theta_max 0.965
_diffrn_measurement_details
;
List of Runs (angles in degrees, time in seconds):

  # Type    Start    End  Width  t~exp~   \w     \q     \k     \f   Frames
#--------------------------------------------------------------------------
  1  \w    -89.00  31.00   0.50    5.00    --    0.00 -82.00-150.00  240
  2  \w    -89.00  17.00   0.50    5.00    --    0.00 -37.00 120.00  212
  3  \w    -10.00  40.00   0.50    5.00    --    0.00  37.00-180.00  100
  4  \w     54.00  88.00   0.50    5.00    --    0.00  37.00-180.00   68
  5  \w     23.00  73.00   0.50   20.00    --   94.60 -30.00  90.00  100
  6  \w     75.00 101.00   0.50   20.00    --   94.60  61.00   0.00   52
  7  \w     17.00  48.00   0.50   20.00    --   94.60 -61.00-120.00   62
  8  \w    124.00 167.00   0.50   20.00    --   94.60  30.00 -90.00   86
  9  \w     86.00 111.00   0.50   20.00    --   94.60 -30.00  90.00   50
 10  \w     51.00  99.00   0.50   20.00    --   94.60 -61.00-120.00   96
 11  \w    131.00 184.00   0.50   20.00    --   94.60  61.00   0.00  106
 12  \w     11.00 112.00   0.50   20.00    --   94.60 -45.00  90.00  202
 13  \w     34.00 107.00   0.50   20.00    --   94.60 -61.00  90.00  146
 14  \w     78.00 156.00   0.50   20.00    --   94.60  30.00   0.00  156
 15  \w      5.00  31.00   0.50   20.00    --   94.60 -61.00  90.00   52
;
_diffrn_measurement_device 'four-circle diffractometer'
_diffrn_measurement_device_type 'XtaLAB AFC12 (RINC): Kappa dual home/near'
_diffrn_measurement_method '\w scans'
_diffrn_orient_matrix_type 'CrysAlisPro convention (1999,Acta A55,543-557)'
_diffrn_orient_matrix_UB_11 -0.0873160000
_diffrn_orient_matrix_UB_12 0.0225887000
_diffrn_orient_matrix_UB_13 0.0049449000
_diffrn_orient_matrix_UB_21 -0.0202442000
_diffrn_orient_matrix_UB_22 -0.0448575000
_diffrn_orient_matrix_UB_23 -0.0930312000
_diffrn_orient_matrix_UB_31 -0.0119617000
_diffrn_orient_matrix_UB_32 -0.0896550000
_diffrn_orient_matrix_UB_33 0.0478370000
_diffrn_radiation_monochromator mirror
_diffrn_radiation_probe x-ray
_diffrn_radiation_type CuK\a
_diffrn_radiation_wavelength 1.54184
_diffrn_reflns_av_R_equivalents 0.0217
_diffrn_reflns_av_unetI/netI 0.0292
_diffrn_reflns_Laue_measured_fraction_full 0.997
_diffrn_reflns_Laue_measured_fraction_max 0.965
_diffrn_reflns_limit_h_max 21
_diffrn_reflns_limit_h_min -14
_diffrn_reflns_limit_k_max 9
_diffrn_reflns_limit_k_min -18
_diffrn_reflns_limit_l_max 18
_diffrn_reflns_limit_l_min -17
_diffrn_reflns_number 11538
_diffrn_reflns_point_group_measured_fraction_full 0.703
_diffrn_reflns_point_group_measured_fraction_max 0.671
_diffrn_reflns_theta_full 67.684
_diffrn_reflns_theta_max 74.027
_diffrn_reflns_theta_min 3.928
_diffrn_source 'micro-focus sealed X-ray tube'
_diffrn_source_type 'Rigaku (Cu) X-ray Source'
_exptl_absorpt_coefficient_mu 0.639
_exptl_absorpt_correction_T_max 1.00000
_exptl_absorpt_correction_T_min 0.70128
_exptl_absorpt_correction_type multi-scan
_exptl_absorpt_process_details
;
CrysAlisPro 1.171.39.33c (Rigaku Oxford Diffraction, 2017)
Empirical absorption correction using spherical harmonics,
 implemented in SCALE3 ABSPACK scaling algorithm.
;
_exptl_crystal_colour 'clear light red'
_exptl_crystal_colour_lustre clear
_exptl_crystal_colour_modifier light
_exptl_crystal_colour_primary red
_exptl_crystal_density_diffrn 1.237
_exptl_crystal_description block
_exptl_crystal_F_000 1464
_exptl_crystal_size_max 0.15
_exptl_crystal_size_mid 0.1
_exptl_crystal_size_min 0.05
_refine_diff_density_max 0.421
_refine_diff_density_min -0.289
_refine_diff_density_rms 0.051
_refine_ls_abs_structure_details
;
 Flack x determined using 978 quotients [(I+)-(I-)]/[(I+)+(I-)]
 (Parsons, Flack and Wagner, Acta Cryst. B69 (2013) 249-259).
;
_refine_ls_abs_structure_Flack 0.16(15)
_refine_ls_extinction_method none
_refine_ls_goodness_of_fit_ref 1.330
_refine_ls_hydrogen_treatment constr
_refine_ls_matrix_type full
_refine_ls_number_parameters 487
_refine_ls_number_reflns 5147
_refine_ls_number_restraints 1
_refine_ls_restrained_S_all 1.330
_refine_ls_R_factor_all 0.0947
_refine_ls_R_factor_gt 0.0863
_refine_ls_shift/su_max 0.000
_refine_ls_shift/su_mean 0.000
_refine_ls_structure_factor_coef Fsqd
_refine_ls_weighting_details 'w=1/[\s^2^(Fo^2^)+(0.2000P)^2^] where P=(Fo^2^+2Fc^2^)/3'
_refine_ls_weighting_scheme calc
_refine_ls_wR_factor_gt 0.2855
_refine_ls_wR_factor_ref 0.3057
_reflns_Friedel_coverage 0.335
_reflns_Friedel_fraction_full 0.384
_reflns_Friedel_fraction_max 0.351
_reflns_number_gt 4168
_reflns_number_total 5147
_reflns_threshold_expression 'I > 2\s(I)'
_cod_data_source_file c9nr02781e2.cif
_cod_data_source_block 20180713-a2
_cod_depositor_comments 'Adding full bibliography for 1551477.cif.'
_cod_database_code 1551477
_shelx_shelxl_version_number 2014/7
_chemical_oxdiff_formula 'C12 H12 N2 F2'
_shelx_space_group_comment
;
The symmetry employed for this shelxl refinement is uniquely defined
by the following loop, which should always be used as a source of
symmetry information in preference to the above space-group names.
They are only intended as comments.
;
_reflns_odcompleteness_completeness 99.77
_reflns_odcompleteness_iscentric 1
_reflns_odcompleteness_theta 66.97
_olex2_refinement_description
;
1. Fixed Uiso
 At 1.2 times of:
  All C(H) groups
2.a Aromatic/amide H refined with riding coordinates:
 C1(H1), C4(H4), C7(H7), C8(H8), C10(H10), C11(H11), C13(H13), C16(H16),
 C17(H17), C19(H19), C20(H20), C22(H22), C26(H26), C27(H27), C28(H28), C29(H29),
  C30(H30), C32(H32), C33(H33), C34(H34), C35(H35), C36(H36), C38(H38),
 C39(H39), C40(H40), C41(H41), C42(H42), C44(H44), C45(H45), C46(H46), C47(H47),
  C48(H48)
;
_olex2_submission_special_instructions 'No special instructions were received'
_oxdiff_exptl_absorpt_empirical_details
;
Empirical correction (ABSPACK) includes:
- Absorption correction using spherical harmonics
- Frame scaling
;
_oxdiff_exptl_absorpt_empirical_full_max 3.931
_oxdiff_exptl_absorpt_empirical_full_min 0.425

loop_
_space_group_symop_operation_xyz
'x, y, z'
'-x, y, -z'
'x+1/2, y+1/2, z'
'-x+1/2, y+1/2, -z'

loop_
_atom_site_label
_atom_site_type_symbol
_atom_site_fract_x
_atom_site_fract_y
_atom_site_fract_z
_atom_site_U_iso_or_equiv
_atom_site_adp_type
_atom_site_occupancy
_atom_site_site_symmetry_order
_atom_site_calc_flag
_atom_site_refinement_flags_posn
F1 F 0.4434(8) 0.8277(5) 0.4317(5) 0.289(7) Uani 1 1 d .
F2 F 0.3721(6) 0.1187(4) 0.8136(5) 0.198(3) Uani 1 1 d .
N1 N 0.4565(2) 0.5634(3) 0.7924(3) 0.0845(11) Uani 1 1 d .
N2 N 0.2889(4) 0.4129(6) 0.4828(4) 0.125(2) Uani 1 1 d .
N3 N 0.4241(12) 0.0491(9) 1.1982(8) 0.270(9) Uani 1 1 d .
N4 N 0.3009(7) 0.9187(8) 0.0720(6) 0.195(5) Uani 1 1 d .
C1 C 0.3435(4) 0.4046(5) 0.6405(5) 0.120(3) Uani 1 1 d .
H1 H 0.3216 0.3479 0.6424 0.144 Uiso 1 1 calc R
C2 C 0.3839(3) 0.4372(5) 0.7184(4) 0.1026(18) Uani 1 1 d .
C3 C 0.4155(3) 0.5249(4) 0.7149(4) 0.0871(13) Uani 1 1 d .
C4 C 0.4058(3) 0.5715(4) 0.6339(4) 0.0970(16) Uani 1 1 d .
H4 H 0.4266 0.6287 0.6317 0.116 Uiso 1 1 calc R
C5 C 0.3656(3) 0.5357(5) 0.5547(4) 0.1052(19) Uani 1 1 d .
C6 C 0.3337(4) 0.4511(6) 0.5602(4) 0.118(2) Uani 1 1 d .
C7 C 0.3920(4) 0.3876(5) 0.8037(4) 0.0981(16) Uani 1 1 d .
H7 H 0.4038 0.4199 0.8570 0.118 Uiso 1 1 calc R
C8 C 0.3838(3) 0.3005(4) 0.8112(4) 0.0931(14) Uani 1 1 d .
H8 H 0.3736 0.2686 0.7574 0.112 Uiso 1 1 calc R
C9 C 0.3890(3) 0.2493(4) 0.8953(4) 0.0853(12) Uani 1 1 d .
C10 C 0.3960(3) 0.2865(4) 0.9799(4) 0.0946(14) Uani 1 1 d .
H10 H 0.3957 0.3484 0.9847 0.114 Uiso 1 1 calc R
C11 C 0.4035(4) 0.2362(5) 1.0596(4) 0.1094(19) Uani 1 1 d .
H11 H 0.4102 0.2638 1.1161 0.131 Uiso 1 1 calc R
C12 C 0.4007(5) 0.1464(5) 1.0529(6) 0.120(2) Uani 1 1 d .
C13 C 0.3883(5) 0.1052(5) 0.9693(6) 0.124(2) Uani 1 1 d .
H13 H 0.3846 0.0435 0.9650 0.149 Uiso 1 1 calc R
C14 C 0.3815(5) 0.1564(5) 0.8942(5) 0.114(2) Uani 1 1 d .
C15 C 0.4102(10) 0.0924(8) 1.1347(8) 0.205(7) Uani 1 1 d .
C16 C 0.3567(4) 0.5863(5) 0.4680(4) 0.110(2) Uani 1 1 d .
H16 H 0.3292 0.5578 0.4191 0.132 Uiso 1 1 calc R
C17 C 0.3825(3) 0.6648(5) 0.4524(4) 0.1003(17) Uani 1 1 d .
H17 H 0.4135 0.6923 0.4994 0.120 Uiso 1 1 calc R
C18 C 0.3680(3) 0.7146(4) 0.3684(3) 0.0854(12) Uani 1 1 d .
C19 C 0.3223(3) 0.6857(5) 0.2916(4) 0.1072(18) Uani 1 1 d .
H19 H 0.2995 0.6295 0.2930 0.129 Uiso 1 1 calc R
C20 C 0.3089(3) 0.7347(5) 0.2143(4) 0.1008(17) Uani 1 1 d .
H20 H 0.2813 0.7100 0.1632 0.121 Uiso 1 1 calc R
C21 C 0.3353(4) 0.8179(5) 0.2118(4) 0.0999(16) Uani 1 1 d .
C22 C 0.3822(7) 0.8507(6) 0.2856(6) 0.153(4) Uani 1 1 d .
H22 H 0.4034 0.9077 0.2843 0.183 Uiso 1 1 calc R
C23 C 0.3967(6) 0.7977(5) 0.3604(4) 0.131(3) Uani 1 1 d .
C24 C 0.3171(6) 0.8742(7) 0.1338(5) 0.140(3) Uani 1 1 d .
C25 C 0.2147(4) 0.4467(8) 0.4527(5) 0.136(3) Uani 1 1 d .
C26 C 0.1758(6) 0.497(2) 0.5077(9) 0.312(17) Uani 1 1 d .
H26 H 0.1908 0.4999 0.5698 0.375 Uiso 1 1 calc R
C27 C 0.1067(6) 0.550(2) 0.4660(13) 0.36(2) Uani 1 1 d .
H27 H 0.0870 0.5988 0.4959 0.432 Uiso 1 1 calc R
C28 C 0.0755(6) 0.5246(19) 0.3850(11) 0.286(15) Uani 1 1 d .
H28 H 0.0252 0.5437 0.3645 0.343 Uiso 1 1 calc R
C29 C 0.1132(5) 0.4738(10) 0.3339(7) 0.155(4) Uani 1 1 d .
H29 H 0.0923 0.4622 0.2747 0.186 Uiso 1 1 calc R
C30 C 0.1821(4) 0.4374(7) 0.3645(5) 0.121(2) Uani 1 1 d .
H30 H 0.2092 0.4043 0.3243 0.145 Uiso 1 1 calc R
C31 C 0.3210(6) 0.3408(7) 0.4419(7) 0.142(4) Uani 1 1 d .
C32 C 0.2824(13) 0.2656(9) 0.3992(15) 0.270(13) Uani 1 1 d .
H32 H 0.2284 0.2603 0.4013 0.323 Uiso 1 1 calc R
C33 C 0.323(2) 0.1964(11) 0.3525(19) 0.36(2) Uani 1 1 d .
H33 H 0.2962 0.1496 0.3224 0.430 Uiso 1 1 calc R
C34 C 0.400(2) 0.203(2) 0.355(2) 0.37(3) Uani 1 1 d .
H34 H 0.4286 0.1587 0.3292 0.448 Uiso 1 1 calc R
C35 C 0.4343(15) 0.2682(14) 0.3907(10) 0.241(10) Uani 1 1 d .
H35 H 0.4886 0.2696 0.3897 0.290 Uiso 1 1 calc R
C36 C 0.4021(9) 0.3364(8) 0.4305(6) 0.159(4) Uani 1 1 d .
H36 H 0.4342 0.3833 0.4520 0.191 Uiso 1 1 calc R
C37 C 0.4275(3) 0.6465(4) 0.8238(4) 0.0935(15) Uani 1 1 d .
C38 C 0.3504(4) 0.6521(8) 0.8381(6) 0.138(3) Uani 1 1 d .
H38 H 0.3161 0.6045 0.8267 0.166 Uiso 1 1 calc R
C39 C 0.3237(6) 0.7415(10) 0.8740(8) 0.171(5) Uani 1 1 d .
H39 H 0.2728 0.7487 0.8901 0.205 Uiso 1 1 calc R
C40 C 0.3755(9) 0.8105(9) 0.8821(14) 0.206(7) Uani 1 1 d .
H40 H 0.3581 0.8663 0.8991 0.247 Uiso 1 1 calc R
C41 C 0.4479(7) 0.8008(8) 0.8667(11) 0.188(5) Uani 1 1 d .
H41 H 0.4824 0.8486 0.8752 0.225 Uiso 1 1 calc R
C42 C 0.4747(4) 0.7192(5) 0.8376(7) 0.131(3) Uani 1 1 d .
H42 H 0.5273 0.7140 0.8271 0.158 Uiso 1 1 calc R
C43 C 0.5331(2) 0.5322(3) 0.8200(3) 0.0734(10) Uani 1 1 d .
C44 C 0.5716(3) 0.5577(4) 0.9048(3) 0.0885(13) Uani 1 1 d .
H44 H 0.5477 0.5969 0.9425 0.106 Uiso 1 1 calc R
C45 C 0.6450(4) 0.5236(5) 0.9308(4) 0.1053(18) Uani 1 1 d .
H45 H 0.6703 0.5399 0.9868 0.126 Uiso 1 1 calc R
C46 C 0.6814(4) 0.4664(6) 0.8763(5) 0.116(2) Uani 1 1 d .
H46 H 0.7313 0.4447 0.8949 0.139 Uiso 1 1 calc R
C47 C 0.6453(4) 0.4417(6) 0.7963(5) 0.119(2) Uani 1 1 d .
H47 H 0.6700 0.4022 0.7596 0.143 Uiso 1 1 calc R
C48 C 0.5706(4) 0.4743(5) 0.7669(4) 0.1019(16) Uani 1 1 d .
H48 H 0.5463 0.4566 0.7109 0.122 Uiso 1 1 calc R

loop_
_atom_site_aniso_label
_atom_site_aniso_U_11
_atom_site_aniso_U_22
_atom_site_aniso_U_33
_atom_site_aniso_U_23
_atom_site_aniso_U_13
_atom_site_aniso_U_12
F1 0.518(18) 0.166(6) 0.148(5) 0.069(4) -0.165(8) -0.152(9)
F2 0.345(10) 0.110(3) 0.133(4) -0.020(3) -0.012(5) 0.010(5)
N1 0.0731(18) 0.090(3) 0.088(2) 0.019(2) -0.0046(16) -0.0019(18)
N2 0.129(4) 0.133(5) 0.104(4) 0.029(4) -0.036(3) -0.052(4)
N3 0.44(2) 0.187(9) 0.156(8) 0.095(8) -0.126(11) -0.105(12)
N4 0.228(9) 0.209(9) 0.134(6) 0.086(6) -0.068(6) -0.062(8)
C1 0.120(4) 0.128(5) 0.104(4) 0.047(4) -0.031(3) -0.050(4)
C2 0.095(3) 0.111(4) 0.096(3) 0.036(3) -0.021(2) -0.033(3)
C3 0.083(2) 0.092(3) 0.084(3) 0.022(2) -0.010(2) -0.017(2)
C4 0.094(3) 0.098(4) 0.095(3) 0.031(3) -0.018(2) -0.023(3)
C5 0.095(3) 0.125(5) 0.090(3) 0.043(3) -0.021(2) -0.023(3)
C6 0.108(4) 0.152(6) 0.088(3) 0.036(4) -0.026(3) -0.046(4)
C7 0.102(3) 0.106(4) 0.082(3) 0.024(3) -0.014(2) -0.030(3)
C8 0.100(3) 0.099(4) 0.079(3) 0.014(3) 0.002(2) -0.013(3)
C9 0.086(3) 0.081(3) 0.087(3) 0.017(2) -0.002(2) -0.004(2)
C10 0.107(3) 0.083(3) 0.092(3) 0.017(3) 0.001(2) -0.006(3)
C11 0.128(4) 0.118(5) 0.079(3) 0.027(3) -0.008(3) -0.024(4)
C12 0.141(5) 0.094(4) 0.118(5) 0.040(4) -0.028(4) -0.021(4)
C13 0.161(6) 0.080(4) 0.125(5) 0.022(4) -0.020(5) 0.006(4)
C14 0.148(5) 0.086(4) 0.106(4) 0.003(3) -0.005(4) 0.002(4)
C15 0.308(16) 0.134(7) 0.152(8) 0.086(7) -0.092(9) -0.076(9)
C16 0.103(3) 0.138(5) 0.085(3) 0.044(4) -0.016(3) -0.018(3)
C17 0.093(3) 0.118(5) 0.086(3) 0.035(3) -0.012(2) -0.009(3)
C18 0.083(2) 0.094(3) 0.078(3) 0.019(3) -0.0020(19) 0.007(2)
C19 0.097(3) 0.119(5) 0.100(4) 0.035(4) -0.015(3) -0.008(3)
C20 0.090(3) 0.124(5) 0.084(3) 0.020(3) -0.015(2) 0.003(3)
C21 0.103(3) 0.111(4) 0.082(3) 0.029(3) -0.008(2) 0.012(3)
C22 0.243(10) 0.096(4) 0.106(5) 0.032(4) -0.052(6) -0.045(6)
C23 0.203(8) 0.105(4) 0.078(3) 0.020(3) -0.029(4) -0.029(5)
C24 0.159(6) 0.151(7) 0.101(4) 0.042(5) -0.032(4) -0.020(5)
C25 0.095(4) 0.212(9) 0.095(4) 0.020(5) -0.017(3) -0.054(5)
C26 0.111(6) 0.69(5) 0.135(8) -0.138(17) -0.003(5) -0.067(13)
C27 0.108(6) 0.70(6) 0.260(17) -0.27(3) -0.045(8) 0.087(14)
C28 0.101(6) 0.53(4) 0.220(14) -0.12(2) -0.034(7) 0.074(13)
C29 0.101(5) 0.216(11) 0.141(7) -0.010(7) -0.029(4) -0.015(6)
C30 0.107(4) 0.157(7) 0.093(4) 0.021(4) -0.019(3) -0.025(4)
C31 0.155(7) 0.122(6) 0.135(6) 0.065(6) -0.068(5) -0.057(6)
C32 0.311(19) 0.115(8) 0.34(2) 0.063(11) -0.210(19) -0.067(10)
C33 0.53(5) 0.098(7) 0.38(3) -0.008(12) -0.29(4) -0.020(15)
C34 0.44(4) 0.25(2) 0.37(4) -0.09(3) -0.29(4) 0.13(3)
C35 0.37(3) 0.199(15) 0.135(9) -0.001(10) -0.097(12) 0.078(17)
C36 0.248(13) 0.134(8) 0.088(5) 0.030(5) -0.021(6) -0.032(8)
C37 0.084(3) 0.110(4) 0.088(3) 0.020(3) 0.015(2) 0.026(3)
C38 0.087(3) 0.178(8) 0.151(7) 0.041(6) 0.019(4) 0.027(4)
C39 0.113(5) 0.209(12) 0.194(9) 0.028(9) 0.035(6) 0.080(8)
C40 0.144(8) 0.129(8) 0.35(2) -0.008(11) 0.033(10) 0.035(7)
C41 0.147(8) 0.120(7) 0.291(17) -0.044(9) -0.003(8) 0.038(6)
C42 0.094(3) 0.093(4) 0.206(9) -0.014(5) 0.006(4) 0.013(3)
C43 0.073(2) 0.076(2) 0.069(2) 0.0092(19) -0.0019(16) 0.0006(18)
C44 0.090(3) 0.104(4) 0.069(2) -0.005(2) -0.0040(19) 0.017(2)
C45 0.098(3) 0.129(5) 0.084(3) -0.005(3) -0.016(2) 0.027(3)
C46 0.090(3) 0.135(5) 0.118(4) -0.015(4) -0.016(3) 0.034(3)
C47 0.117(4) 0.131(5) 0.108(4) -0.021(4) 0.004(3) 0.045(4)
C48 0.105(3) 0.120(4) 0.077(3) -0.015(3) -0.011(2) 0.022(3)

loop_
_atom_type_symbol
_atom_type_description
_atom_type_scat_dispersion_real
_atom_type_scat_dispersion_imag
_atom_type_scat_source
C C 0.0181 0.0091 'International Tables Vol C Tables 4.2.6.8 and 6.1.1.4'
H H 0.0000 0.0000 'International Tables Vol C Tables 4.2.6.8 and 6.1.1.4'
F F 0.0727 0.0534 'International Tables Vol C Tables 4.2.6.8 and 6.1.1.4'
N N 0.0311 0.0180 'International Tables Vol C Tables 4.2.6.8 and 6.1.1.4'

loop_
_geom_angle_atom_site_label_1
_geom_angle_atom_site_label_2
_geom_angle_atom_site_label_3
_geom_angle
C3 N1 C37 117.3(4)
C3 N1 C43 118.5(4)
C43 N1 C37 122.2(4)
C25 N2 C6 120.7(9)
C31 N2 C6 117.3(8)
C31 N2 C25 122.0(7)
C2 C1 H1 118.2
C6 C1 H1 118.2
C6 C1 C2 123.6(6)
C1 C2 C3 117.4(5)
C1 C2 C7 122.8(5)
C3 C2 C7 119.7(5)
N1 C3 C2 120.7(4)
C4 C3 N1 120.5(5)
C4 C3 C2 118.8(5)
C3 C4 H4 118.7
C3 C4 C5 122.5(5)
C5 C4 H4 118.7
C4 C5 C16 121.7(6)
C6 C5 C4 117.7(5)
C6 C5 C16 120.7(6)
C1 C6 N2 119.9(6)
C1 C6 C5 119.9(6)
C5 C6 N2 120.1(5)
C2 C7 H7 117.5
C8 C7 C2 125.0(6)
C8 C7 H7 117.5
C7 C8 H8 116.8
C7 C8 C9 126.5(6)
C9 C8 H8 116.8
C10 C9 C8 124.1(5)
C10 C9 C14 114.7(5)
C14 C9 C8 121.1(6)
C9 C10 H10 118.4
C9 C10 C11 123.1(6)
C11 C10 H10 118.4
C10 C11 H11 120.7
C12 C11 C10 118.5(7)
C12 C11 H11 120.7
C11 C12 C13 120.9(6)
C11 C12 C15 119.6(9)
C13 C12 C15 119.5(8)
C12 C13 H13 120.7
C14 C13 C12 118.5(7)
C14 C13 H13 120.7
F2 C14 C9 116.2(6)
F2 C14 C13 119.8(7)
C13 C14 C9 123.9(7)
N3 C15 C12 174(2)
C5 C16 H16 116.0
C17 C16 C5 127.9(7)
C17 C16 H16 116.0
C16 C17 H17 116.9
C16 C17 C18 126.3(6)
C18 C17 H17 116.9
C19 C18 C17 125.4(5)
C23 C18 C17 121.1(6)
C23 C18 C19 113.5(5)
C18 C19 H19 118.1
C20 C19 C18 123.9(6)
C20 C19 H19 118.1
C19 C20 H20 120.0
C21 C20 C19 120.0(6)
C21 C20 H20 120.0
C20 C21 C22 119.0(5)
C20 C21 C24 121.6(7)
C22 C21 C24 119.4(7)
C21 C22 H22 120.6
C23 C22 C21 118.8(7)
C23 C22 H22 120.6
F1 C23 C18 115.9(6)
F1 C23 C22 119.5(7)
C18 C23 C22 124.6(7)
N4 C24 C21 178.5(11)
C26 C25 N2 120.0(8)
C26 C25 C30 116.9(10)
C30 C25 N2 122.7(9)
C25 C26 H26 121.1
C25 C26 C27 117.9(11)
C27 C26 H26 121.1
C26 C27 H27 121.6
C28 C27 C26 116.9(19)
C28 C27 H27 121.6
C27 C28 H28 119.3
C29 C28 C27 121.4(12)
C29 C28 H28 119.3
C28 C29 H29 119.4
C28 C29 C30 121.1(10)
C30 C29 H29 119.4
C25 C30 H30 118.5
C29 C30 C25 123.0(10)
C29 C30 H30 118.5
N2 C31 C32 129.0(14)
N2 C31 C36 121.6(8)
C36 C31 C32 109.3(17)
C31 C32 H32 118.3
C31 C32 C33 123(2)
C33 C32 H32 118.3
C32 C33 H33 121.6
C34 C33 C32 116.9(18)
C34 C33 H33 121.6
C33 C34 H34 119.7
C35 C34 C33 121(3)
C35 C34 H34 119.7
C34 C35 H35 116.6
C34 C35 C36 127(3)
C36 C35 H35 116.6
C31 C36 H36 118.6
C35 C36 C31 122.8(16)
C35 C36 H36 118.6
C38 C37 N1 118.3(7)
C38 C37 C42 119.9(7)
C42 C37 N1 121.8(4)
C37 C38 H38 122.1
C37 C38 C39 115.8(10)
C39 C38 H38 122.1
C38 C39 H39 120.5
C40 C39 C38 119.0(7)
C40 C39 H39 120.5
C39 C40 H40 119.1
C41 C40 C39 121.9(11)
C41 C40 H40 119.1
C40 C41 H41 119.9
C40 C41 C42 120.3(12)
C42 C41 H41 119.9
C37 C42 C41 123.0(7)
C37 C42 H42 118.5
C41 C42 H42 118.5
C44 C43 N1 120.7(4)
C48 C43 N1 121.0(4)
C48 C43 C44 118.3(4)
C43 C44 H44 120.5
C45 C44 C43 119.0(5)
C45 C44 H44 120.5
C44 C45 H45 119.2
C46 C45 C44 121.5(6)
C46 C45 H45 119.2
C45 C46 H46 120.1
C47 C46 C45 119.8(5)
C47 C46 H46 120.1
C46 C47 H47 119.6
C46 C47 C48 120.8(6)
C48 C47 H47 119.6
C43 C48 C47 120.5(5)
C43 C48 H48 119.7
C47 C48 H48 119.7

loop_
_geom_bond_atom_site_label_1
_geom_bond_atom_site_label_2
_geom_bond_distance
F1 C23 1.340(9)
F2 C14 1.315(9)
N1 C3 1.409(7)
N1 C37 1.434(8)
N1 C43 1.415(6)
N2 C6 1.435(9)
N2 C25 1.400(12)
N2 C31 1.378(14)
N3 C15 1.147(11)
N4 C24 1.145(10)
C1 H1 0.9300
C1 C2 1.377(9)
C1 C6 1.374(8)
C2 C3 1.425(8)
C2 C7 1.459(7)
C3 C4 1.382(7)
C4 H4 0.9300
C4 C5 1.409(9)
C5 C6 1.386(10)
C5 C16 1.484(7)
C7 H7 0.9300
C7 C8 1.320(9)
C8 H8 0.9300
C8 C9 1.456(7)
C9 C10 1.365(8)
C9 C14 1.399(9)
C10 H10 0.9300
C10 C11 1.394(8)
C11 H11 0.9300
C11 C12 1.350(11)
C12 C13 1.379(12)
C12 C15 1.452(10)
C13 H13 0.9300
C13 C14 1.345(10)
C16 H16 0.9300
C16 C17 1.285(9)
C17 H17 0.9300
C17 C18 1.450(7)
C18 C19 1.387(9)
C18 C23 1.348(10)
C19 H19 0.9300
C19 C20 1.359(8)
C20 H20 0.9300
C20 C21 1.328(10)
C21 C22 1.381(10)
C21 C24 1.439(9)
C22 H22 0.9300
C22 C23 1.365(9)
C25 C26 1.33(2)
C25 C30 1.377(9)
C26 H26 0.9300
C26 C27 1.51(3)
C27 H27 0.9300
C27 C28 1.323(19)
C28 H28 0.9300
C28 C29 1.29(2)
C29 H29 0.9300
C29 C30 1.339(13)
C30 H30 0.9300
C31 C32 1.424(16)
C31 C36 1.415(18)
C32 H32 0.9300
C32 C33 1.46(4)
C33 H33 0.9300
C33 C34 1.31(5)
C34 H34 0.9300
C34 C35 1.23(3)
C35 H35 0.9300
C35 C36 1.32(2)
C36 H36 0.9300
C37 C38 1.357(8)
C37 C42 1.360(10)
C38 H38 0.9300
C38 C39 1.527(17)
C39 H39 0.9300
C39 C40 1.359(18)
C40 H40 0.9300
C40 C41 1.289(18)
C41 H41 0.9300
C41 C42 1.388(12)
C42 H42 0.9300
C43 C44 1.413(6)
C43 C48 1.369(7)
C44 H44 0.9300
C44 C45 1.377(8)
C45 H45 0.9300
C45 C46 1.366(9)
C46 H46 0.9300
C46 C47 1.335(10)
C47 H47 0.9300
C47 C48 1.398(9)
C48 H48 0.9300
